data_2007581
loop_
_publ_author_name
'Sujittra Youngme'
'Kitisak Poopasit'
'Hoong-Kun Fun'
'Kandasamy Chinnakali'
'Ibrahim Abdul Razak'
'Suchada Chantrapromma'

_publ_section_title
;
 Bis(di-2-pyridyl-<i>N</i>-amine)(propionato-<i>O</i>)copper(II)
 Chloride Monohydrate
;
_journal_issue 9
_journal_name_full 'Acta Crystallographica Section C'
_journal_page_first 1221
_journal_page_last 1223
_journal_paper_doi 10.1107/S0108270198003618
_journal_volume 54
_journal_year 1998
_chemical_formula_iupac '[Cu(C10 H9 N3)2 (C3 H5 O2)] , Cl , H2 O'
_chemical_formula_moiety 'C23 H23 Cu N6 O2 1+ , Cl 1- , H2 O'
_chemical_formula_sum 'C23 H25 Cl Cu N6 O3'
_chemical_formula_weight 532.488
_chemical_name_systematic
;
Bis(di-2-pyridylamine)(propionato)copper(II) Chloride Monohydrate
;
_space_group_IT_number 2
_symmetry_cell_setting triclinic
_symmetry_space_group_name_Hall '-P 1'
_symmetry_space_group_name_H-M 'P -1'
_audit_creation_method SHELXL
_cell_angle_alpha 98.503(12)
_cell_angle_beta 106.398(14)
_cell_angle_gamma 99.953(14)
_cell_formula_units_Z 2
_cell_length_a 9.2751(17)
_cell_length_b 10.3900(16)
_cell_length_c 14.080(2)
_cell_measurement_reflns_used 41
_cell_measurement_temperature 293(2)
_cell_measurement_theta_max 12.580
_cell_measurement_theta_min 5.293
_cell_volume 1254.0(4)
_computing_cell_refinement XSCANS
_computing_data_collection 'XSCANS (Siemens, 1994)'
_computing_data_reduction XSCANS
_computing_molecular_graphics SHELXTL/PC
_computing_publication_material 'SHELXL93; PARST (Nardelli, 1995)'
_computing_structure_refinement 'SHELXL93 (Sheldrick, 1993)'
_computing_structure_solution 'SHELXTL/PC (Sheldrick, 1990)'
_diffrn_ambient_temperature 293(2)
_diffrn_measurement_device 'Siemens P4 diffractometer'
_diffrn_measurement_method '\q/2\q scans'
_diffrn_radiation_monochromator graphite
_diffrn_radiation_source 'fine-focus sealed tube'
_diffrn_radiation_type MoK\a
_diffrn_radiation_wavelength 0.71073
_diffrn_reflns_av_R_equivalents 0.0401
_diffrn_reflns_av_sigmaI/netI 0.0532
_diffrn_reflns_limit_h_max 11
_diffrn_reflns_limit_h_min -1
_diffrn_reflns_limit_k_max 13
_diffrn_reflns_limit_k_min -13
_diffrn_reflns_limit_l_max 17
_diffrn_reflns_limit_l_min -18
_diffrn_reflns_number 6747
_diffrn_reflns_theta_max 27.50
_diffrn_reflns_theta_min 2.03
_diffrn_standards_decay_% <3
_diffrn_standards_interval_count 97
_diffrn_standards_number 3
_exptl_absorpt_coefficient_mu 1.013
_exptl_absorpt_correction_T_max 0.852
_exptl_absorpt_correction_T_min 0.649
_exptl_absorpt_correction_type 'empirical \y scans (Siemens, 1994)'
_exptl_crystal_colour blue
_exptl_crystal_density_diffrn 1.410
_exptl_crystal_density_meas ?
_exptl_crystal_description parallelepiped
_exptl_crystal_F_000 550
_exptl_crystal_size_max 0.50
_exptl_crystal_size_mid 0.48
_exptl_crystal_size_min 0.18
_refine_diff_density_max 0.55
_refine_diff_density_min -0.60
_refine_ls_extinction_method none
_refine_ls_goodness_of_fit_all 0.994
_refine_ls_goodness_of_fit_obs 1.121
_refine_ls_hydrogen_treatment H-atom_treatment:_see_text
_refine_ls_matrix_type full
_refine_ls_number_parameters 378
_refine_ls_number_reflns 5694
_refine_ls_number_restraints 1
_refine_ls_restrained_S_all 0.994
_refine_ls_restrained_S_obs 1.121
_refine_ls_R_factor_all 0.0702
_refine_ls_R_factor_obs .0500
_refine_ls_shift/esd_max 0.000
_refine_ls_shift/esd_mean 0.000
_refine_ls_structure_factor_coef Fsqd
_refine_ls_weighting_details 'w = 1/[\s^2^(Fo^2^)+(0.0920P)^2^] where P=(Fo^2^+2Fc^2^)/3'
_refine_ls_weighting_scheme calc
_refine_ls_wR_factor_all 0.1477
_refine_ls_wR_factor_obs .1388
_reflns_number_observed 4040
_reflns_number_total 5694
_reflns_observed_criterion >2sigma(I)
_cod_data_source_file bm1221.cif
_cod_data_source_block bm1221
_cod_depositor_comments
;
 Marking attached hydrogen atoms.

 Antanas Vaitkus,
 2017-08-07

The following automatic conversions were performed:

'_exptl_crystal_density_meas' value 'not measured' was changed to '?'
- the value is perceived as not measured.

Automatic conversion script
Id: cif_fix_values 3008 2015-01-20 13:52:24Z robertas 

The following automatic conversions were performed:

'_refine_ls_weighting_scheme' value 'calc w =
1/[\s^2^(Fo^2^)+(0.0920P)^2^] where P=(Fo^2^+2Fc^2^)/3' was changed
to 'calc'. New tag '_refine_ls_weighting_details' was created. The
value of the new tag was set to 'w = 1/[\s^2^(Fo^2^)+(0.0920P)^2^]
where P=(Fo^2^+2Fc^2^)/3'.

Automatic conversion script
Id: cif_fix_values 3143 2015-03-26 13:38:13Z robertas 
;
_cod_database_code 2007581

loop_
_symmetry_equiv_pos_as_xyz
'x, y, z'
'-x, -y, -z'

loop_
_atom_site_aniso_label
_atom_site_aniso_U_11
_atom_site_aniso_U_22
_atom_site_aniso_U_33
_atom_site_aniso_U_12
_atom_site_aniso_U_13
_atom_site_aniso_U_23
Cu .0295(2) .0369(2) .0416(2) -.00525(14) .01143(14) .01061(14)
Cl .0482(4) .0447(4) .0723(6) -.0131(4) .0215(4) .0143(4)
O1 .0371(12) .066(2) .0595(15) .0005(11) .0089(11) .0176(12)
O2 .090(2) .066(2) .108(3) .025(2) .041(2) .026(2)
O1W .182(5) .120(4) .143(4) .057(4) .049(4) .031(3)
N1 .0347(12) .0407(14) .0371(12) -.0050(10) .0098(10) .0062(10)
N2 .0328(12) .0458(14) .0396(13) -.0050(11) .0111(10) .0127(11)
N3 .048(2) .0384(15) .0422(14) -.0190(13) .0141(12) .0063(12)
N4 .0383(13) .0328(12) .0445(13) -.0037(10) .0170(11) .0059(10)
N5 .0346(13) .0415(14) .055(2) .0047(11) .0191(11) .0157(12)
N6 .0402(14) .0327(13) .054(2) -.0100(11) .0221(12) .0047(11)
C1 .043(2) .048(2) .042(2) -.0048(15) .0101(13) .0015(14)
C2 .061(2) .070(3) .037(2) -.005(2) .007(2) .004(2)
C3 .074(3) .083(3) .044(2) -.005(2) .020(2) .023(2)
C4 .060(2) .060(2) .048(2) -.011(2) .017(2) .020(2)
C5 .0346(14) .038(2) .043(2) -.0046(12) .0140(12) .0078(12)
C6 .0322(14) .0388(15) .0381(14) -.0029(12) .0137(12) .0030(12)
C7 .038(2) .049(2) .047(2) -.0068(14) .0118(14) -.0006(14)
C8 .041(2) .066(2) .045(2) .001(2) .0062(15) -.001(2)
C9 .049(2) .082(3) .042(2) .011(2) .012(2) .022(2)
C10 .043(2) .067(2) .051(2) .002(2) .0154(15) .026(2)
C11 .049(2) .040(2) .057(2) -.0020(15) .020(2) .0043(15)
C12 .070(2) .050(2) .066(2) .013(2) .032(2) .004(2)
C13 .054(2) .067(2) .074(3) .013(2) .040(2) .016(2)
C14 .044(2) .047(2) .063(2) -.004(2) .028(2) .011(2)
C15 .0338(14) .040(2) .0369(14) .0008(12) .0126(11) .0102(12)
C16 .039(2) .0354(15) .0379(14) .0017(12) .0114(12) .0091(12)
C17 .058(2) .039(2) .061(2) .003(2) .019(2) .007(2)
C18 .078(3) .050(2) .075(3) .023(2) .027(2) .011(2)
C19 .068(3) .074(3) .070(3) .036(2) .033(2) .021(2)
C20 .048(2) .064(2) .067(2) .019(2) .028(2) .025(2)
C21 .055(2) .081(3) .076(3) .023(2) .020(2) .031(2)
C22 .128(6) .174(7) .133(6) .089(6) .026(5) .071(5)

loop_
_atom_site_label
_atom_site_fract_x
_atom_site_fract_y
_atom_site_fract_z
_atom_site_U_iso_or_equiv
_atom_site_thermal_displace_type
_atom_site_calc_flag
_atom_site_refinement_flags
_atom_site_occupancy
_atom_site_disorder_group
_atom_site_type_symbol
_atom_site_attached_hydrogens
Cu -.18453(4) .34917(4) -.26303(3) .03732(14) Uani d . 1 . Cu 0
Cl .31386(10) .85115(8) -.26551(7) .0574(2) Uani d . 1 . Cl 0
O1 .0227(3) .3708(3) -.1625(2) .0564(6) Uani d . 1 . O 0
O2 -.0402(4) .1558(3) -.2242(3) .0840(9) Uani d . 1 . O 0
O1W .0513(7) .0014(5) -.3609(4) .146(2) Uani d . 1 . O 2
N1 -.2778(3) .3007(3) -.1581(2) .0398(6) Uani d . 1 . N 0
N2 -.3870(3) .2567(3) -.3711(2) .0409(6) Uani d . 1 . N 0
N3 -.4545(3) .1108(3) -.2698(2) .0466(7) Uani d . 1 . N 0
N4 -.0673(3) .3845(2) -.3620(2) .0394(6) Uani d . 1 . N 0
N5 -.2038(3) .5573(3) -.2512(2) .0424(6) Uani d . 1 . N 0
N6 .0277(3) .6162(3) -.2881(2) .0434(6) Uani d . 1 . N 0
C1 -.2100(4) .3716(4) -.0614(2) .0481(8) Uani d . 1 . C 0
C2 -.2290(5) .3269(4) .0209(3) .0610(10) Uani d . 1 . C 0
C3 -.3209(5) .1993(5) .0054(3) .0684(12) Uani d . 1 . C 0
C4 -.3927(5) .1266(4) -.0910(3) .0581(10) Uani d . 1 . C 0
C5 -.3724(3) .1818(3) -.1724(2) .0396(7) Uani d . 1 . C 0
C6 -.4841(3) .1516(3) -.3602(2) .0378(6) Uani d . 1 . C 0
C7 -.6160(4) .0809(4) -.4404(3) .0482(8) Uani d . 1 . C 0
C8 -.6463(4) .1182(4) -.5310(3) .0550(9) Uani d . 1 . C 0
C9 -.5483(4) .2289(5) -.5417(3) .0579(10) Uani d . 1 . C 0
C10 -.4236(4) .2940(4) -.4626(3) .0532(9) Uani d . 1 . C 0
C11 -.0537(4) .2754(3) -.4231(3) .0502(8) Uani d . 1 . C 0
C12 .0587(5) .2762(4) -.4666(3) .0607(10) Uani d . 1 . C 0
C13 .1686(5) .3948(4) -.4465(3) .0608(10) Uani d . 1 . C 0
C14 .1578(4) .5057(4) -.3871(3) .0511(8) Uani d . 1 . C 0
C15 .0365(3) .4997(3) -.3458(2) .0373(6) Uani d . 1 . C 0
C16 -.0891(3) .6522(3) -.2546(2) .0385(6) Uani d . 1 . C 0
C17 -.0817(5) .7891(4) -.2245(3) .0543(9) Uani d . 1 . C 0
C18 -.1979(6) .8270(4) -.1927(4) .0664(11) Uani d . 1 . C 0
C19 -.3182(5) .7300(5) -.1912(3) .0647(11) Uani d . 1 . C 0
C20 -.3167(4) .5990(4) -.2192(3) .0555(9) Uani d . 1 . C 0
C21 .0524(5) .2564(5) -.1690(4) .0684(11) Uani d . 1 . C 0
C22 .2183(8) .2560(9) -.1042(6) .137(3) Uani d D 1 . C 0
H22A .2351(8) .1660(9) -.1141(6) .164 Uiso calc PR .66 1 H 0
H22B .2317(8) .2860(9) -.0330(6) .164 Uiso calc PR .66 1 H 0
H22C .2867(8) .2594(9) -.1452(6) .164 Uiso d PR .34 2 H 0
H22D .2581(8) .3328(9) -.0483(6) .164 Uiso d PR .34 2 H 0
C23A .3384(14) .3519(12) -.1369(9) .135(4) Uiso d PD .66 1 C 0
H23A .4412(14) .3519(12) -.0971(9) .203 Uiso calc PR .66 1 H 0
H23B .3219(14) .4409(12) -.1264(9) .203 Uiso calc PR .66 1 H 0
H23C .3253(14) .3212(12) -.2072(9) .203 Uiso calc PR .66 1 H 0
C23B .205(3) .123(2) -.0648(19) .148(8) Uiso d PD .34 2 C 0
H23D .305(3) .117(2) -.0240(19) .222 Uiso calc PR .34 2 H 0
H23E .165(3) .048(2) -.1213(19) .222 Uiso calc PR .34 2 H 0
H23F .136(3) .121(2) -.0249(19) .222 Uiso calc PR .34 2 H 0
H1 -.140(4) .476(4) -.054(3) .056(10) Uiso d . 1 . H 0
H2 -.190(4) .381(4) .080(3) .046(9) Uiso d . 1 . H 0
H3 -.334(5) .162(4) .058(3) .068(12) Uiso d . 1 . H 0
H4 -.460(5) .040(4) -.100(3) .063(11) Uiso d . 1 . H 0
H7 -.673(5) .017(4) -.428(3) .064(12) Uiso d . 1 . H 0
H8 -.725(6) .066(5) -.591(4) .082(14) Uiso d . 1 . H 0
H9 -.557(5) .248(5) -.594(4) .073(14) Uiso d . 1 . H 0
H10 -.348(5) .380(4) -.460(3) .061(11) Uiso d . 1 . H 0
H11 -.134(4) .200(4) -.437(3) .048(9) Uiso d . 1 . H 0
H12 .080(5) .208(5) -.507(4) .086(15) Uiso d . 1 . H 0
H13 .249(5) .397(4) -.480(3) .076(13) Uiso d . 1 . H 0
H14 .222(5) .584(4) -.373(3) .059(11) Uiso d . 1 . H 0
H17 .014(6) .858(5) -.217(3) .084(14) Uiso d . 1 . H 0
H18 -.171(7) .921(6) -.155(5) .12(2) Uiso d . 1 . H 0
H19 -.391(6) .744(5) -.162(4) .083(15) Uiso d . 1 . H 0
H20 -.403(6) .518(5) -.215(4) .093(16) Uiso d . 1 . H 0
H1N3 -.495(4) .057(4) -.267(3) .034(10) Uiso d . 1 . H 0
H1N6 .089(4) .673(3) -.284(2) .027(8) Uiso d . 1 . H 0

loop_
_atom_type_symbol
_atom_type_description
_atom_type_scat_dispersion_real
_atom_type_scat_dispersion_imag
_atom_type_scat_source
C C 0.0033 0.0016 'International Tables Vol C Tables 4.2.6.8 and 6.1.1.4'
H H 0.0000 0.0000 'International Tables Vol C Tables 4.2.6.8 and 6.1.1.4'
N N 0.0061 0.0033 'International Tables Vol C Tables 4.2.6.8 and 6.1.1.4'
O O 0.0106 0.0060 'International Tables Vol C Tables 4.2.6.8 and 6.1.1.4'
Cl Cl 0.1484 0.1585 'International Tables Vol C Tables 4.2.6.8 and 6.1.1.4'
Cu Cu 0.3201 1.2651 'International Tables Vol C Tables 4.2.6.8 and 6.1.1.4'

loop_
_geom_angle_atom_site_label_1
_geom_angle_atom_site_label_2
_geom_angle_atom_site_label_3
_geom_angle
_geom_angle_publ_flag
O1 Cu N1 88.33(10) yes
O1 Cu N2 158.81(12) yes
N1 Cu N2 89.12(10) yes
O1 Cu N4 85.37(10) yes
N1 Cu N4 172.12(11) yes
N2 Cu N4 95.05(10) yes
O1 Cu N5 100.73(11) yes
N1 Cu N5 99.57(10) yes
N2 Cu N5 100.44(11) yes
N4 Cu N5 86.28(10) yes
O1 Cu O2 54.11(12) yes
N1 Cu O2 84.20(11) yes
N2 Cu O2 104.70(12) yes
N4 Cu O2 88.27(11) yes
N5 Cu O2 154.64(11) yes
C21 O2 Cu 76.6(3) ?
O2 C21 O1 122.8(4) ?
O2 C21 C22 123.4(5) ?
C21 O1 Cu 106.4(3) ?
C5 N1 C1 117.7(3) ?
C5 N1 Cu 121.5(2) ?
C1 N1 Cu 118.0(2) ?
C6 N2 C10 117.4(3) ?
C6 N2 Cu 122.7(2) ?
C10 N2 Cu 119.7(2) ?
C6 N3 C5 130.3(3) ?
C15 N4 C11 117.7(3) ?
C15 N4 Cu 121.4(2) ?
C11 N4 Cu 116.8(2) ?
C16 N5 C20 116.9(3) ?
C16 N5 Cu 121.0(2) ?
C20 N5 Cu 120.7(2) ?
C16 N6 C15 132.2(3) ?
C2 C1 N1 123.9(3) ?
C1 C2 C3 117.8(3) ?
C4 C3 C2 119.6(3) ?
C3 C4 C5 119.1(3) ?
N1 C5 N3 120.0(3) ?
N1 C5 C4 121.6(3) ?
N3 C5 C4 118.4(3) ?
N2 C6 N3 120.0(3) ?
N2 C6 C7 121.4(3) ?
N3 C6 C7 118.6(3) ?
C8 C7 C6 119.6(3) ?
C7 C8 C9 119.1(3) ?
C10 C9 C8 119.2(3) ?
C9 C10 N2 123.3(3) ?
C12 C11 N4 123.8(3) ?
C11 C12 C13 118.0(4) ?
C14 C13 C12 119.8(3) ?
C13 C14 C15 119.7(3) ?
N4 C15 N6 121.5(3) ?
N4 C15 C14 121.0(3) ?
N6 C15 C14 117.6(3) ?
N5 C16 N6 119.6(3) ?
N5 C16 C17 122.2(3) ?
N6 C16 C17 118.2(3) ?
C18 C17 C16 119.1(4) ?
C17 C18 C19 119.0(4) ?
C20 C19 C18 119.0(4) ?
N5 C20 C19 123.8(4) ?
O1 C21 C22 113.8(5) ?
C21 C22 C23B 105.9(11) ?
C21 C22 C23A 109.2(6) ?

loop_
_geom_bond_atom_site_label_1
_geom_bond_atom_site_label_2
_geom_bond_site_symmetry_2
_geom_bond_distance
_geom_bond_publ_flag
Cu O1 . 1.992(2) yes
Cu O2 . 2.640(4) yes
Cu N1 . 1.993(2) yes
Cu N2 . 2.023(2) yes
Cu N4 . 2.032(2) yes
Cu N5 . 2.186(3) yes
O1 C21 . 1.261(5) ?
O2 C21 . 1.228(5) ?
N1 C5 . 1.337(4) ?
N1 C1 . 1.361(4) ?
N2 C6 . 1.347(4) ?
N2 C10 . 1.369(4) ?
N3 C6 . 1.371(4) ?
N3 C5 . 1.386(4) ?
N4 C15 . 1.344(4) ?
N4 C11 . 1.365(4) ?
N5 C16 . 1.336(4) ?
N5 C20 . 1.361(4) ?
N6 C16 . 1.383(4) ?
N6 C15 . 1.383(4) ?
C1 C2 . 1.355(5) ?
C2 C3 . 1.397(6) ?
C3 C4 . 1.367(5) ?
C4 C5 . 1.400(4) ?
C6 C7 . 1.406(4) ?
C7 C8 . 1.356(5) ?
C8 C9 . 1.393(5) ?
C9 C10 . 1.347(5) ?
C11 C12 . 1.350(5) ?
C12 C13 . 1.391(5) ?
C13 C14 . 1.357(6) ?
C14 C15 . 1.401(4) ?
C16 C17 . 1.407(5) ?
C17 C18 . 1.372(6) ?
C18 C19 . 1.375(6) ?
C19 C20 . 1.363(6) ?
C21 C22 . 1.553(7) ?
C22 C23B . 1.57(2) ?
C22 C23A . 1.577(12) ?

loop_
_geom_hbond_atom_site_label_D
_geom_hbond_atom_site_label_H
_geom_hbond_atom_site_label_A
_geom_hbond_site_symmetry_A
_geom_hbond_distance_DH
_geom_hbond_distance_HA
_geom_hbond_distance_DA
_geom_hbond_angle_DHA
_geom_hbond_publ_flag
N6 H1N6 Cl 1_555 0.73(3) 2.46(3) 3.187(3) 174(3) yes
N3 H1N3 Cl 1_445 0.63(4) 2.54(4) 3.165(3) 173(4) yes
C14 H14 Cl 1_555 0.88(4) 2.82(4) 3.591(4) 148(3) yes
C10 H10 N4 1_555 1.03(4) 2.56(4) 3.115(4) 113(3) yes
C12 H12 O1W 2_554 0.92(5) 2.51(5) 3.282(6) 142(4) yes

loop_
_geom_torsion_atom_site_label_1
_geom_torsion_atom_site_label_2
_geom_torsion_atom_site_label_3
_geom_torsion_atom_site_label_4
_geom_torsion
N1 Cu O1 C21 86.0(3)
N2 Cu O1 C21 2.8(4)
N4 Cu O1 C21 -89.3(3)
N5 Cu O1 C21 -174.6(3)
O1 Cu N1 C5 -119.6(3)
N2 Cu N1 C5 39.4(3)
N4 Cu N1 C5 -82.6(7)
N5 Cu N1 C5 139.8(2)
O1 Cu N1 C1 41.0(3)
N2 Cu N1 C1 -160.0(3)
N4 Cu N1 C1 78.0(7)
N5 Cu N1 C1 -59.6(3)
O1 Cu N2 C6 53.0(4)
N1 Cu N2 C6 -30.1(3)
N4 Cu N2 C6 143.2(3)
N5 Cu N2 C6 -129.7(2)
O1 Cu N2 C10 -121.7(3)
N1 Cu N2 C10 155.2(3)
N4 Cu N2 C10 -31.5(3)
N5 Cu N2 C10 55.6(3)
O1 Cu N4 C15 -60.3(2)
N1 Cu N4 C15 -97.4(7)
N2 Cu N4 C15 141.0(2)
N5 Cu N4 C15 40.8(2)
O1 Cu N4 C11 96.5(3)
N1 Cu N4 C11 59.4(8)
N2 Cu N4 C11 -62.3(3)
N5 Cu N4 C11 -162.4(3)
O1 Cu N5 C16 48.7(2)
N1 Cu N5 C16 138.8(2)
N2 Cu N5 C16 -130.3(2)
N4 Cu N5 C16 -35.9(2)
O1 Cu N5 C20 -117.5(3)
N1 Cu N5 C20 -27.3(3)
N2 Cu N5 C20 63.5(3)
N4 Cu N5 C20 158.0(3)
C5 N1 C1 C2 2.1(6)
Cu N1 C1 C2 -159.2(3)
N1 C1 C2 C3 1.6(7)
C1 C2 C3 C4 -2.6(7)
C2 C3 C4 C5 0.0(7)
C1 N1 C5 N3 174.5(3)
Cu N1 C5 N3 -24.8(4)
C1 N1 C5 C4 -4.8(5)
Cu N1 C5 C4 155.8(3)
C6 N3 C5 N1 -15.9(5)
C6 N3 C5 C4 163.5(4)
C3 C4 C5 N1 3.8(6)
C3 C4 C5 N3 -175.5(4)
C10 N2 C6 N3 -179.2(3)
Cu N2 C6 N3 6.0(4)
C10 N2 C6 C7 1.5(5)
Cu N2 C6 C7 -173.3(3)
C5 N3 C6 N2 26.1(5)
C5 N3 C6 C7 -154.5(3)
N2 C6 C7 C8 0.4(5)
N3 C6 C7 C8 -179.0(3)
C6 C7 C8 C9 -2.0(6)
C7 C8 C9 C10 1.8(6)
C8 C9 C10 N2 0.1(6)
C6 N2 C10 C9 -1.8(6)
Cu N2 C10 C9 173.2(3)
C15 N4 C11 C12 0.9(5)
Cu N4 C11 C12 -156.7(3)
N4 C11 C12 C13 1.2(6)
C11 C12 C13 C14 -1.9(6)
C12 C13 C14 C15 0.4(6)
C11 N4 C15 N6 177.6(3)
Cu N4 C15 N6 -25.9(4)
C11 N4 C15 C14 -2.4(5)
Cu N4 C15 C14 154.1(3)
C16 N6 C15 N4 -15.2(5)
C16 N6 C15 C14 164.8(3)
C13 C14 C15 N4 1.8(5)
C13 C14 C15 N6 -178.2(4)
C20 N5 C16 N6 -178.9(3)
Cu N5 C16 N6 14.4(4)
C20 N5 C16 C17 1.6(5)
Cu N5 C16 C17 -165.1(3)
C15 N6 C16 N5 20.0(5)
C15 N6 C16 C17 -160.4(3)
N5 C16 C17 C18 -1.6(5)
N6 C16 C17 C18 178.9(3)
C16 C17 C18 C19 0.0(6)
C17 C18 C19 C20 1.5(6)
C16 N5 C20 C19 0.0(5)
Cu N5 C20 C19 166.7(3)
C18 C19 C20 N5 -1.6(6)
Cu O1 C21 O2 -4.1(5)
Cu O1 C21 C22 173.6(4)
O2 C21 C22 C23B -37.8(13)
O1 C21 C22 C23B 144.6(11)
O2 C21 C22 C23A 120.0(7)
O1 C21 C22 C23A -57.6(8)
